data_7203612
loop_
_publ_author_name
'Goldberg, Israel'
'Muniappan, Sankar'
'George, Sumod'
'Lipstman, Sophia'

_publ_section_title
;
 Self-assembly of uniquely structured porphyrin network solids by
 charged N?H?Cl and N?H?O hydrogen bonds
;
_journal_issue 11
_journal_name_full CrystEngComm
_journal_page_first 784
_journal_paper_doi 10.1039/b611384b
_journal_volume 8
_journal_year 2006
_chemical_formula_moiety 'C48 H24 N4 O8 Pt, 2(N H4)'
_chemical_formula_sum 'C48 H32 N6 O8 Pt'
_chemical_formula_weight 1015.89
_chemical_name_systematic
;
?
;
_space_group_IT_number 15
_symmetry_cell_setting monoclinic
_symmetry_space_group_name_Hall '-C 2yc'
_symmetry_space_group_name_H-M 'C 1 2/c 1'
_atom_sites_solution_hydrogens geom
_atom_sites_solution_primary direct
_atom_sites_solution_secondary difmap
_audit_creation_method SHELXL-97
_cell_angle_alpha 90.00
_cell_angle_beta 103.6466(17)
_cell_angle_gamma 90.00
_cell_formula_units_Z 4
_cell_length_a 28.7150(6)
_cell_length_b 24.5928(6)
_cell_length_c 8.1377(2)
_cell_measurement_reflns_used 6110
_cell_measurement_temperature 110(2)
_cell_measurement_theta_max 27.87
_cell_measurement_theta_min 2.64
_cell_volume 5584.5(2)
_computing_cell_refinement Denzo
_computing_data_collection 'Collect, Nonius B.V.'
_computing_data_reduction 'Denzo & Scalepack'
_computing_structure_refinement 'SHELXL-97 (Sheldrick, 1997)'
_computing_structure_solution SIR-97
_diffrn_ambient_temperature 110(2)
_diffrn_detector_area_resol_mean 12.8
_diffrn_measured_fraction_theta_full 0.958
_diffrn_measured_fraction_theta_max 0.958
_diffrn_measurement_device_type 'Nonius KappaCCD'
_diffrn_measurement_method '1 deg. Phi & Omega scans'
_diffrn_radiation_monochromator graphite
_diffrn_radiation_source 'fine-focus sealed tube'
_diffrn_radiation_type MoK\a
_diffrn_radiation_wavelength 0.71073
_diffrn_reflns_av_R_equivalents 0.0810
_diffrn_reflns_av_sigmaI/netI 0.0757
_diffrn_reflns_limit_h_max 37
_diffrn_reflns_limit_h_min 0
_diffrn_reflns_limit_k_max 32
_diffrn_reflns_limit_k_min 0
_diffrn_reflns_limit_l_max 9
_diffrn_reflns_limit_l_min -9
_diffrn_reflns_number 25674
_diffrn_reflns_theta_full 27.87
_diffrn_reflns_theta_max 27.87
_diffrn_reflns_theta_min 2.64
_diffrn_standards_number 0
_exptl_absorpt_coefficient_mu 2.561
_exptl_absorpt_correction_T_max 0.6284
_exptl_absorpt_correction_T_min 0.5669
_exptl_absorpt_correction_type multi-scan
_exptl_absorpt_process_details 'Blessing, 1995'
_exptl_crystal_colour red
_exptl_crystal_density_diffrn 1.208
_exptl_crystal_density_method 'not measured'
_exptl_crystal_description prism
_exptl_crystal_F_000 2016
_exptl_crystal_size_max 0.25
_exptl_crystal_size_mid 0.20
_exptl_crystal_size_min 0.20
_refine_diff_density_max 1.280
_refine_diff_density_min -1.744
_refine_diff_density_rms 0.122
_refine_ls_extinction_method none
_refine_ls_goodness_of_fit_ref 0.952
_refine_ls_hydrogen_treatment mixed
_refine_ls_matrix_type full
_refine_ls_number_parameters 301
_refine_ls_number_reflns 6381
_refine_ls_number_restraints 0
_refine_ls_restrained_S_all 0.952
_refine_ls_R_factor_all 0.0554
_refine_ls_R_factor_gt 0.0390
_refine_ls_shift/su_max 0.002
_refine_ls_shift/su_mean 0.000
_refine_ls_structure_factor_coef Fsqd
_refine_ls_weighting_details 'calc w=1/[\s^2^(Fo^2^)+(0.0358P)^2^+0.0000P] where P=(Fo^2^+2Fc^2^)/3'
_refine_ls_weighting_scheme calc
_refine_ls_wR_factor_gt 0.0803
_refine_ls_wR_factor_ref 0.0853
_reflns_number_gt 5039
_reflns_number_total 6381
_reflns_threshold_expression >2sigma(I)
_cod_data_source_file b611384b.txt
_cod_data_source_block Compound-II
_cod_original_sg_symbol_H-M 'C 2/c'
_cod_database_code 7203612

loop_
_symmetry_equiv_pos_as_xyz
'x, y, z'
'-x, y, -z+1/2'
'x+1/2, y+1/2, z'
'-x+1/2, y+1/2, -z+1/2'
'-x, -y, -z'
'x, -y, z-1/2'
'-x+1/2, -y+1/2, -z'
'x+1/2, -y+1/2, z-1/2'

loop_
_atom_site_label
_atom_site_type_symbol
_atom_site_fract_x
_atom_site_fract_y
_atom_site_fract_z
_atom_site_U_iso_or_equiv
_atom_site_adp_type
_atom_site_occupancy
_atom_site_symmetry_multiplicity
_atom_site_calc_flag
_atom_site_refinement_flags
_atom_site_disorder_assembly
_atom_site_disorder_group
Pt Pt 0.0000 0.057014(9) 0.7500 0.02189(7) Uani 1 2 d S . .
C1 C 0.0000 0.1975(2) 0.7500 0.0238(12) Uani 1 2 d S . .
C2 C 0.04343(13) 0.16992(15) 0.7586(4) 0.0235(8) Uani 1 1 d . . .
C3 C 0.08914(14) 0.19677(16) 0.7704(5) 0.0284(9) Uani 1 1 d . . .
H3 H 0.0952 0.2347 0.7837 0.034 Uiso 1 1 calc R . .
C4 C 0.12141(14) 0.15771(15) 0.7588(5) 0.0282(9) Uani 1 1 d . . .
H4 H 0.1545 0.1630 0.7648 0.034 Uiso 1 1 calc R . .
C5 C 0.09608(13) 0.10652(16) 0.7358(5) 0.0238(8) Uani 1 1 d . . .
C6 C 0.11570(13) 0.05701(16) 0.7032(4) 0.0241(7) Uani 1 1 d . . .
C7 C 0.09179(13) 0.00753(15) 0.6910(5) 0.0232(8) Uani 1 1 d . . .
C8 C 0.10982(14) -0.04382(15) 0.6460(5) 0.0282(9) Uani 1 1 d . . .
H8 H 0.1392 -0.0493 0.6141 0.034 Uiso 1 1 calc R . .
C9 C 0.07778(13) -0.08247(16) 0.6570(5) 0.0248(8) Uani 1 1 d . . .
H9 H 0.0802 -0.1201 0.6333 0.030 Uiso 1 1 calc R . .
C10 C 0.03893(13) -0.05639(15) 0.7115(4) 0.0210(7) Uani 1 1 d . . .
C11 C 0.0000 -0.0829(2) 0.7500 0.0234(11) Uani 1 2 d S . .
N12 N 0.04858(11) 0.11504(12) 0.7419(4) 0.0227(7) Uani 1 1 d . . .
N13 N 0.04721(11) -0.00077(12) 0.7246(3) 0.0208(6) Uani 1 1 d . . .
C14 C 0.0000 0.2579(2) 0.7500 0.0234(11) Uani 1 2 d S . .
C15 C 0.02829(14) 0.28720(15) 0.8836(5) 0.0263(8) Uani 1 1 d . . .
H15 H 0.0476 0.2683 0.9768 0.032 Uiso 1 1 calc R . .
C16 C 0.02855(14) 0.34336(15) 0.8821(5) 0.0268(9) Uani 1 1 d . . .
H16 H 0.0487 0.3625 0.9733 0.032 Uiso 1 1 calc R . .
C17 C 0.0000 0.3723(2) 0.7500 0.0272(12) Uani 1 2 d S . .
C18 C 0.0000 0.4338(2) 0.7500 0.0278(13) Uani 1 2 d S . .
O19 O 0.02726(12) 0.45815(11) 0.8712(4) 0.0366(7) Uani 1 1 d . . .
C20 C 0.16618(13) 0.05812(16) 0.6836(5) 0.0257(8) Uani 1 1 d . . .
C21 C 0.17873(14) 0.09006(16) 0.5593(5) 0.0314(9) Uani 1 1 d . . .
H21 H 0.1547 0.1102 0.4834 0.038 Uiso 1 1 calc R . .
C22 C 0.22584(16) 0.09276(18) 0.5450(6) 0.0371(10) Uani 1 1 d . . .
H22 H 0.2337 0.1151 0.4603 0.045 Uiso 1 1 calc R . .
C23 C 0.26145(15) 0.06338(18) 0.6523(6) 0.0371(10) Uani 1 1 d . . .
C24 C 0.24910(16) 0.02972(19) 0.7728(6) 0.0417(11) Uani 1 1 d . . .
H24 H 0.2729 0.0082 0.8446 0.050 Uiso 1 1 calc R . .
C25 C 0.20163(15) 0.02755(18) 0.7884(5) 0.0347(10) Uani 1 1 d . . .
H25 H 0.1936 0.0048 0.8719 0.042 Uiso 1 1 calc R . .
C26 C 0.31303(18) 0.0679(2) 0.6385(7) 0.0539(14) Uani 1 1 d . . .
O27 O 0.32163(14) 0.0977(3) 0.5303(6) 0.1081(19) Uani 1 1 d . . .
O28 O 0.34350(15) 0.0421(2) 0.7382(8) 0.117(2) Uani 1 1 d . . .
C29 C 0.0000 -0.1448(3) 0.7500 0.0287(13) Uani 1 2 d S . .
C30 C 0.03840(13) -0.17280(16) 0.8489(4) 0.0234(8) Uani 1 1 d . . .
H30 H 0.0646 -0.1535 0.9172 0.028 Uiso 1 1 calc R . .
C31 C 0.03848(15) -0.22944(16) 0.8477(5) 0.0285(9) Uani 1 1 d . . .
H31 H 0.0650 -0.2486 0.9142 0.034 Uiso 1 1 calc R . .
C32 C 0.0000 -0.2583(2) 0.7500 0.0269(12) Uani 1 2 d S . .
C33 C 0.0000 -0.3197(2) 0.7500 0.0307(13) Uani 1 2 d S . .
O34 O -0.03875(12) -0.34375(11) 0.6834(4) 0.0406(7) Uani 1 1 d . . .
N35 N 0.05869(13) 0.44835(16) 0.2276(5) 0.0297(8) Uani 1 1 d . . .
H35A H 0.0461(18) 0.4492(18) 0.121(7) 0.045 Uiso 1 1 d . . .
H35B H 0.0474(17) 0.474(2) 0.286(6) 0.045 Uiso 1 1 d . . .
H35C H 0.087(2) 0.451(2) 0.243(6) 0.045 Uiso 1 1 d . . .
H35D H 0.0465(16) 0.412(2) 0.251(5) 0.045 Uiso 1 1 d . . .

loop_
_atom_site_aniso_label
_atom_site_aniso_U_11
_atom_site_aniso_U_22
_atom_site_aniso_U_33
_atom_site_aniso_U_23
_atom_site_aniso_U_13
_atom_site_aniso_U_12
Pt 0.02005(11) 0.01824(11) 0.02736(12) 0.000 0.00554(8) 0.000
C1 0.031(3) 0.017(3) 0.023(3) 0.000 0.007(2) 0.000
C2 0.025(2) 0.0168(18) 0.0294(19) 0.0002(16) 0.0089(15) -0.0005(16)
C3 0.030(2) 0.0190(19) 0.038(2) -0.0056(16) 0.0104(17) -0.0084(16)
C4 0.023(2) 0.021(2) 0.041(2) -0.0017(16) 0.0090(17) -0.0056(16)
C5 0.0159(19) 0.027(2) 0.028(2) 0.0004(15) 0.0038(15) 0.0000(15)
C6 0.0229(18) 0.0229(18) 0.0260(18) 0.0001(16) 0.0046(14) 0.0000(17)
C7 0.0179(19) 0.025(2) 0.0254(19) 0.0010(15) 0.0029(15) 0.0016(15)
C8 0.025(2) 0.026(2) 0.033(2) 0.0017(16) 0.0069(17) 0.0026(16)
C9 0.026(2) 0.0188(19) 0.030(2) -0.0040(15) 0.0066(16) 0.0034(16)
C10 0.0223(18) 0.0165(17) 0.0225(18) -0.0012(15) 0.0016(14) 0.0035(16)
C11 0.023(3) 0.016(3) 0.029(3) 0.000 0.003(2) 0.000
N12 0.0247(18) 0.0205(17) 0.0222(16) 0.0004(12) 0.0039(13) 0.0023(13)
N13 0.0210(17) 0.0207(16) 0.0189(15) -0.0004(12) 0.0008(12) -0.0045(13)
C14 0.029(3) 0.009(2) 0.035(3) 0.000 0.012(2) 0.000
C15 0.032(2) 0.021(2) 0.030(2) -0.0001(15) 0.0153(17) 0.0013(16)
C16 0.033(2) 0.020(2) 0.029(2) -0.0043(15) 0.0100(17) -0.0035(16)
C17 0.033(3) 0.021(3) 0.032(3) 0.000 0.017(3) 0.000
C18 0.035(3) 0.020(3) 0.031(3) 0.000 0.013(3) 0.000
O19 0.053(2) 0.0182(15) 0.0383(17) -0.0017(12) 0.0114(15) -0.0055(13)
C20 0.0216(19) 0.0201(18) 0.036(2) -0.0013(17) 0.0077(15) 0.0007(17)
C21 0.024(2) 0.026(2) 0.043(2) -0.0037(17) 0.0075(18) -0.0026(17)
C22 0.035(3) 0.032(2) 0.049(3) -0.0048(19) 0.018(2) -0.0070(19)
C23 0.023(2) 0.036(3) 0.055(3) -0.008(2) 0.0141(19) -0.0025(19)
C24 0.025(2) 0.039(3) 0.059(3) 0.006(2) 0.006(2) 0.008(2)
C25 0.025(2) 0.033(2) 0.047(3) 0.0039(19) 0.0106(19) 0.0026(18)
C26 0.028(3) 0.064(4) 0.072(4) -0.012(3) 0.017(3) -0.009(2)
O27 0.034(2) 0.186(6) 0.109(4) 0.032(4) 0.026(2) -0.028(3)
O28 0.026(2) 0.149(5) 0.180(5) 0.066(4) 0.033(3) 0.023(3)
C29 0.022(3) 0.048(4) 0.019(3) 0.000 0.008(2) 0.000
C30 0.0184(19) 0.028(2) 0.0213(18) -0.0015(16) -0.0004(14) -0.0001(16)
C31 0.032(2) 0.024(2) 0.031(2) 0.0032(16) 0.0106(17) 0.0048(17)
C32 0.039(3) 0.015(3) 0.030(3) 0.000 0.016(3) 0.000
C33 0.046(4) 0.021(3) 0.028(3) 0.000 0.014(3) 0.000
O34 0.050(2) 0.0205(16) 0.0502(18) -0.0028(13) 0.0098(15) -0.0070(14)
N35 0.0219(17) 0.028(2) 0.038(2) -0.0030(16) 0.0051(15) -0.0010(17)

loop_
_atom_type_symbol
_atom_type_description
_atom_type_scat_dispersion_real
_atom_type_scat_dispersion_imag
_atom_type_scat_source
C C 0.0033 0.0016 'International Tables Vol C Tables 4.2.6.8 and 6.1.1.4'
H H 0.0000 0.0000 'International Tables Vol C Tables 4.2.6.8 and 6.1.1.4'
O O 0.0106 0.0060 'International Tables Vol C Tables 4.2.6.8 and 6.1.1.4'
Pt Pt -1.7033 8.3905 'International Tables Vol C Tables 4.2.6.8 and 6.1.1.4'
N N 0.0061 0.0033 'International Tables Vol C Tables 4.2.6.8 and 6.1.1.4'

loop_
_geom_angle_atom_site_label_1
_geom_angle_atom_site_label_2
_geom_angle_atom_site_label_3
_geom_angle
_geom_angle_site_symmetry_1
_geom_angle_site_symmetry_3
_geom_angle_publ_flag
N13 Pt N13 89.90(17) 2_556 . ?
N13 Pt N12 90.49(12) 2_556 2_556 ?
N13 Pt N12 176.09(12) . 2_556 ?
N13 Pt N12 176.09(12) 2_556 . ?
N13 Pt N12 90.49(12) . . ?
N12 Pt N12 89.39(17) 2_556 . ?
C2 C1 C2 122.3(5) 2_556 . ?
C2 C1 C14 118.8(2) 2_556 . ?
C2 C1 C14 118.8(2) . . ?
N12 C2 C1 125.9(4) . . ?
N12 C2 C3 109.8(3) . . ?
C1 C2 C3 124.1(4) . . ?
C4 C3 C2 107.2(3) . . ?
C4 C3 H3 126.4 . . ?
C2 C3 H3 126.4 . . ?
C3 C4 C5 107.2(3) . . ?
C3 C4 H4 126.4 . . ?
C5 C4 H4 126.4 . . ?
N12 C5 C6 125.6(3) . . ?
N12 C5 C4 109.4(3) . . ?
C6 C5 C4 125.0(3) . . ?
C5 C6 C7 124.3(3) . . ?
C5 C6 C20 116.7(3) . . ?
C7 C6 C20 118.9(3) . . ?
N13 C7 C6 125.4(3) . . ?
N13 C7 C8 108.9(3) . . ?
C6 C7 C8 125.7(3) . . ?
C9 C8 C7 108.1(3) . . ?
C9 C8 H8 126.0 . . ?
C7 C8 H8 126.0 . . ?
C8 C9 C10 107.3(3) . . ?
C8 C9 H9 126.3 . . ?
C10 C9 H9 126.3 . . ?
N13 C10 C11 125.2(3) . . ?
N13 C10 C9 109.3(3) . . ?
C11 C10 C9 125.5(4) . . ?
C10 C11 C10 124.2(5) 2_556 . ?
C10 C11 C29 117.9(2) 2_556 . ?
C10 C11 C29 117.9(2) . . ?
C2 N12 C5 106.4(3) . . ?
C2 N12 Pt 127.3(2) . . ?
C5 N12 Pt 126.0(2) . . ?
C7 N13 C10 106.2(3) . . ?
C7 N13 Pt 126.4(2) . . ?
C10 N13 Pt 126.7(2) . . ?
C15 C14 C15 117.8(5) 2_556 . ?
C15 C14 C1 121.1(2) 2_556 . ?
C15 C14 C1 121.1(2) . . ?
C16 C15 C14 120.9(4) . . ?
C16 C15 H15 119.6 . . ?
C14 C15 H15 119.6 . . ?
C15 C16 C17 121.2(4) . . ?
C15 C16 H16 119.4 . . ?
C17 C16 H16 119.4 . . ?
C16 C17 C16 118.1(5) 2_556 . ?
C16 C17 C18 120.9(2) 2_556 . ?
C16 C17 C18 120.9(2) . . ?
O19 C18 O19 123.2(5) . 2_556 ?
O19 C18 C17 118.4(3) . . ?
O19 C18 C17 118.4(3) 2_556 . ?
C25 C20 C21 118.3(4) . . ?
C25 C20 C6 121.0(3) . . ?
C21 C20 C6 120.7(3) . . ?
C20 C21 C22 120.8(4) . . ?
C20 C21 H21 119.6 . . ?
C22 C21 H21 119.6 . . ?
C23 C22 C21 120.9(4) . . ?
C23 C22 H22 119.6 . . ?
C21 C22 H22 119.6 . . ?
C22 C23 C24 118.9(4) . . ?
C22 C23 C26 120.4(4) . . ?
C24 C23 C26 120.8(4) . . ?
C25 C24 C23 120.1(4) . . ?
C25 C24 H24 119.9 . . ?
C23 C24 H24 119.9 . . ?
C20 C25 C24 120.9(4) . . ?
C20 C25 H25 119.5 . . ?
C24 C25 H25 119.5 . . ?
O27 C26 O28 124.0(5) . . ?
O27 C26 C23 117.8(5) . . ?
O28 C26 C23 118.2(5) . . ?
C30 C29 C30 120.3(6) . 2_556 ?
C30 C29 C11 119.8(3) . . ?
C30 C29 C11 119.9(3) 2_556 . ?
C29 C30 C31 119.7(4) . . ?
C29 C30 H30 120.1 . . ?
C31 C30 H30 120.1 . . ?
C32 C31 C30 120.7(4) . . ?
C32 C31 H31 119.7 . . ?
C30 C31 H31 119.7 . . ?
C31 C32 C31 118.8(5) 2_556 . ?
C31 C32 C33 120.6(2) 2_556 . ?
C31 C32 C33 120.6(2) . . ?
O34 C33 O34 124.3(5) . 2_556 ?
O34 C33 C32 117.9(3) . . ?
O34 C33 C32 117.9(3) 2_556 . ?
H35A N35 H35B 114(4) . . ?
H35A N35 H35C 109(5) . . ?
H35B N35 H35C 109(5) . . ?
H35A N35 H35D 98(4) . . ?
H35B N35 H35D 110(4) . . ?
H35C N35 H35D 116(4) . . ?

loop_
_geom_bond_atom_site_label_1
_geom_bond_atom_site_label_2
_geom_bond_distance
_geom_bond_site_symmetry_2
_geom_bond_publ_flag
Pt N13 2.008(3) 2_556 ?
Pt N13 2.008(3) . ?
Pt N12 2.007(3) 2_556 ?
Pt N12 2.008(3) . ?
C1 C2 1.407(4) 2_556 ?
C1 C2 1.407(4) . ?
C1 C14 1.486(7) . ?
C2 N12 1.368(5) . ?
C2 C3 1.452(5) . ?
C3 C4 1.353(5) . ?
C3 H3 0.9500 . ?
C4 C5 1.444(5) . ?
C4 H4 0.9500 . ?
C5 N12 1.392(4) . ?
C5 C6 1.393(5) . ?
C6 C7 1.389(5) . ?
C6 C20 1.495(5) . ?
C7 N13 1.386(4) . ?
C7 C8 1.445(5) . ?
C8 C9 1.340(5) . ?
C8 H8 0.9500 . ?
C9 C10 1.444(5) . ?
C9 H9 0.9500 . ?
C10 N13 1.388(5) . ?
C10 C11 1.392(4) . ?
C11 C10 1.392(4) 2_556 ?
C11 C29 1.522(8) . ?
C14 C15 1.394(5) 2_556 ?
C14 C15 1.394(5) . ?
C15 C16 1.381(5) . ?
C15 H15 0.9500 . ?
C16 C17 1.385(5) . ?
C16 H16 0.9500 . ?
C17 C16 1.385(5) 2_556 ?
C17 C18 1.513(7) . ?
C18 O19 1.256(4) . ?
C18 O19 1.256(4) 2_556 ?
C20 C25 1.385(6) . ?
C20 C21 1.394(5) . ?
C21 C22 1.386(6) . ?
C21 H21 0.9500 . ?
C22 C23 1.382(6) . ?
C22 H22 0.9500 . ?
C23 C24 1.392(6) . ?
C23 C26 1.516(6) . ?
C24 C25 1.399(6) . ?
C24 H24 0.9500 . ?
C25 H25 0.9500 . ?
C26 O27 1.216(7) . ?
C26 O28 1.220(7) . ?
C29 C30 1.386(5) . ?
C29 C30 1.386(5) 2_556 ?
C30 C31 1.393(5) . ?
C30 H30 0.9500 . ?
C31 C32 1.393(5) . ?
C31 H31 0.9500 . ?
C32 C31 1.393(5) 2_556 ?
C32 C33 1.512(7) . ?
C33 O34 1.263(4) . ?
C33 O34 1.264(4) 2_556 ?
N35 H35A 0.86(5) . ?
N35 H35B 0.90(5) . ?
N35 H35C 0.78(5) . ?
N35 H35D 1.00(5) . ?

loop_
_geom_hbond_atom_site_label_D
_geom_hbond_atom_site_label_H
_geom_hbond_atom_site_label_A
_geom_hbond_distance_DH
_geom_hbond_distance_HA
_geom_hbond_distance_DA
_geom_hbond_angle_DHA
_geom_hbond_site_symmetry_A
N35 H35A O19 0.86(5) 1.99(5) 2.838(5) 171(5) 1_554
N35 H35B O19 0.90(5) 1.94(5) 2.822(5) 166(4) 6_565
N35 H35C O28 0.79(5) 1.98(5) 2.766(5) 175(5) 7_556
N35 H35D O34 1.01(5) 1.77(5) 2.768(5) 167(4) 5_556
